data_4064668
loop_
_publ_author_name
'Lee, Chen-Shiang'
'Zhuang, Rui Rui'
'Sabiah, Shahulhameed'
'Wang, Ju-Chun'
'Hwang, Wen-Shu'
'Lin, Ivan J. B.'

_publ_section_title
;
 Size-Selective Vapochromic Platinum(II) Complex with a Sterically
 Demanding Pincer-Type N-Heterocyclic Carbene Ligand
;
_journal_issue 14
_journal_name_full Organometallics
_journal_page_first 3897
_journal_paper_doi 10.1021/om200253f
_journal_volume 30
_journal_year 2011
_chemical_formula_sum 'C30.5 H30 Cl F12 N5 O P2 Pt'
_chemical_formula_weight 1003.07
_chemical_name_systematic
; 
 ? 
;
_space_group_IT_number 15
_symmetry_cell_setting monoclinic
_symmetry_space_group_name_Hall '-C 2yc'
_symmetry_space_group_name_H-M 'C 1 2/c 1'
_atom_sites_solution_hydrogens geom
_atom_sites_solution_primary direct
_atom_sites_solution_secondary difmap
_audit_creation_method SHELXL-97
_cell_angle_alpha 90.00
_cell_angle_beta 94.191(4)
_cell_angle_gamma 90.00
_cell_formula_units_Z 16
_cell_length_a 42.657(6)
_cell_length_b 21.943(2)
_cell_length_c 16.4830(18)
_cell_measurement_reflns_used 8441
_cell_measurement_temperature 296(2)
_cell_measurement_theta_max 22.56
_cell_measurement_theta_min 2.17
_cell_volume 15387(3)
_computing_data_collection
'Bruker APEX2'_computing_cell_refinement        'Bruker SAINT'_computing_data_reduction         'Bruker SAINT'_computing_structure_solution     'SHELXS-97 (Sheldrick, 1990)'_computing_structure_refinement   'SHELXL-97 (Sheldrick, 1997)'_computing_molecular_graphics     'Bruker SHELXTL'_computing_publication_material   'Bruker SHELXTL'
_diffrn_ambient_temperature 296(2)
_diffrn_measured_fraction_theta_full 1.000
_diffrn_measured_fraction_theta_max 1.000
_diffrn_measurement_device_type 'Bruker APEX-II CCD'
_diffrn_measurement_method '\f and \w scans'
_diffrn_radiation_monochromator graphite
_diffrn_radiation_source 'fine-focus sealed tube'
_diffrn_radiation_type MoK\a
_diffrn_radiation_wavelength 0.71073
_diffrn_reflns_av_R_equivalents 0.0879
_diffrn_reflns_av_sigmaI/netI 0.0744
_diffrn_reflns_limit_h_max 50
_diffrn_reflns_limit_h_min -50
_diffrn_reflns_limit_k_max 26
_diffrn_reflns_limit_k_min -26
_diffrn_reflns_limit_l_max 19
_diffrn_reflns_limit_l_min -19
_diffrn_reflns_number 72497
_diffrn_reflns_theta_full 25.00
_diffrn_reflns_theta_max 25.00
_diffrn_reflns_theta_min 1.04
_exptl_absorpt_coefficient_mu 3.891
_exptl_absorpt_correction_type none
_exptl_crystal_colour yellow
_exptl_crystal_density_diffrn 1.732
_exptl_crystal_density_method 'not measured'
_exptl_crystal_description lump
_exptl_crystal_F_000 7824
_exptl_crystal_size_max 0.05
_exptl_crystal_size_mid 0.04
_exptl_crystal_size_min 0.04
_refine_diff_density_max 3.155
_refine_diff_density_min -1.037
_refine_diff_density_rms 0.152
_refine_ls_extinction_method none
_refine_ls_goodness_of_fit_ref 0.957
_refine_ls_hydrogen_treatment constr
_refine_ls_matrix_type full
_refine_ls_number_parameters 953
_refine_ls_number_reflns 13560
_refine_ls_number_restraints 0
_refine_ls_restrained_S_all 0.957
_refine_ls_R_factor_all 0.1198
_refine_ls_R_factor_gt 0.0647
_refine_ls_shift/su_max 0.000
_refine_ls_shift/su_mean 0.000
_refine_ls_structure_factor_coef Fsqd
_refine_ls_weighting_details 'calc w=1/[\s^2^(Fo^2^)+(0.0720P)^2^+166.7052P] where P=(Fo^2^+2Fc^2^)/3'
_refine_ls_weighting_scheme calc
_refine_ls_wR_factor_gt 0.1506
_refine_ls_wR_factor_ref 0.1712
_reflns_number_gt 7321
_reflns_number_total 13560
_reflns_threshold_expression >2sigma(I)
_cod_data_source_file om200253f_si_002.cif
_cod_data_source_block 3X1/2CH2Cl2
_cod_depositor_comments
;
The following automatic conversions were performed:

'_symmetry_cell_setting' value 'Monoclinic' changed to 'monoclinic'
according to /home/saulius/struct/CIF-dictionaries/cif_core.dic
dictionary named 'cif_core.dic' version 2.4.1 from 2010-06-29.

Automatic conversion script
Id: cif_fix_values 1715 2011-07-08 13:25:40Z adriana 
;
_cod_original_sg_symbol_H-M C2/c
_cod_database_code 4064668

loop_
_symmetry_equiv_pos_as_xyz
'x, y, z'
'-x, y, -z+1/2'
'x+1/2, y+1/2, z'
'-x+1/2, y+1/2, -z+1/2'
'-x, -y, -z'
'x, -y, z-1/2'
'-x+1/2, -y+1/2, -z'
'x+1/2, -y+1/2, z-1/2'

loop_
_atom_site_label
_atom_site_type_symbol
_atom_site_fract_x
_atom_site_fract_y
_atom_site_fract_z
_atom_site_U_iso_or_equiv
_atom_site_adp_type
_atom_site_occupancy
_atom_site_symmetry_multiplicity
_atom_site_calc_flag
_atom_site_refinement_flags
Pt1 Pt 0.104955(12) 0.45480(2) -0.01394(2) 0.05729(16) Uani 1 1 d .
Pt2 Pt 0.104973(12) 0.04504(2) 0.30834(2) 0.05896(16) Uani 1 1 d .
C40A C 0.0217(3) -0.0452(6) 0.3593(7) 0.066(3) Uani 1 1 d .
H51 H 0.0025 -0.0340 0.3780 0.079 Uiso 1 1 calc R
C8A C 0.0780(4) -0.0769(5) 0.2993(7) 0.068(4) Uani 1 1 d .
C9A C 0.1261(3) -0.0292(5) 0.2659(7) 0.068(4) Uani 1 1 d .
C2A C 0.0359(3) 0.1487(6) 0.4181(7) 0.071(4) Uani 1 1 d .
H42 H 0.0265 0.1822 0.4410 0.085 Uiso 1 1 calc R
C1A C 0.0717(3) 0.0927(5) 0.3571(6) 0.057(3) Uani 1 1 d .
C12A C 0.0862(3) 0.1992(5) 0.3802(7) 0.059(3) Uani 1 1 d .
C11A C 0.1222(4) -0.1300(6) 0.2366(7) 0.087(5) Uani 1 1 d .
H47 H 0.1145 -0.1696 0.2306 0.104 Uiso 1 1 calc R
C6A C 0.0281(4) -0.1049(6) 0.3365(7) 0.083(4) Uani 1 1 d .
H50 H 0.0129 -0.1347 0.3419 0.099 Uiso 1 1 calc R
C10A C 0.1494(4) -0.1088(6) 0.2160(8) 0.083(4) Uani 1 1 d .
H48 H 0.1648 -0.1318 0.1931 0.099 Uiso 1 1 calc R
C4A C 0.0461(4) -0.0036(5) 0.3523(6) 0.064(3) Uani 1 1 d .
C3A C 0.0238(3) 0.0935(6) 0.4106(8) 0.076(4) Uani 1 1 d .
H41 H 0.0045 0.0804 0.4269 0.091 Uiso 1 1 calc R
C7A C 0.0556(4) -0.1209(6) 0.3070(7) 0.074(4) Uani 1 1 d .
H49 H 0.0593 -0.1610 0.2921 0.089 Uiso 1 1 calc R
C8 C 0.0818(3) 0.5774(5) -0.0129(7) 0.061(3) Uani 1 1 d .
C1 C 0.0698(3) 0.4104(5) -0.0746(6) 0.054(3) Uani 1 1 d .
C7 C 0.0604(4) 0.6249(5) -0.0288(8) 0.083(4) Uani 1 1 d .
H12 H 0.0653 0.6649 -0.0138 0.100 Uiso 1 1 calc R
C2 C 0.0317(3) 0.3565(6) -0.1435(8) 0.076(4) Uani 1 1 d .
H20 H 0.0210 0.3239 -0.1687 0.091 Uiso 1 1 calc R
C5 C 0.0244(3) 0.5508(5) -0.0934(6) 0.064(3) Uani 1 1 d .
H14 H 0.0052 0.5411 -0.1206 0.077 Uiso 1 1 calc R
C3 C 0.0211(3) 0.4131(6) -0.1390(7) 0.069(3) Uani 1 1 d .
H19 H 0.0017 0.4277 -0.1600 0.083 Uiso 1 1 calc R
C6 C 0.0321(4) 0.6102(7) -0.0672(9) 0.092(5) Uani 1 1 d .
H13 H 0.0172 0.6408 -0.0765 0.110 Uiso 1 1 calc R
C4 C 0.0470(3) 0.5089(6) -0.0762(7) 0.062(3) Uani 1 1 d .
C9 C 0.1287(3) 0.5264(5) 0.0361(6) 0.057(3) Uani 1 1 d .
C13A C 0.1115(3) 0.2044(5) 0.4358(7) 0.064(3) Uani 1 1 d .
C16 C 0.0987(5) 0.2155(6) -0.0197(9) 0.095(5) Uani 1 1 d .
H24 H 0.0954 0.1859 0.0191 0.114 Uiso 1 1 calc R
C17A C 0.0796(4) 0.2411(6) 0.3168(8) 0.081(4) Uani 1 1 d .
C12 C 0.0822(3) 0.3026(5) -0.0927(7) 0.063(3) Uani 1 1 d .
C11 C 0.1278(4) 0.6265(6) 0.0638(8) 0.080(4) Uani 1 1 d .
H9 H 0.1213 0.6669 0.0658 0.097 Uiso 1 1 calc R
C17 C 0.0766(4) 0.2626(5) -0.0281(8) 0.075(4) Uani 1 1 d .
C21 C 0.1791(4) 0.5003(6) 0.1057(9) 0.081(4) Uani 1 1 d .
C29 C 0.1962(4) 0.4949(10) -0.0382(9) 0.143(8) Uani 1 1 d .
H6A H 0.2150 0.4824 -0.0619 0.215 Uiso 1 1 calc R
H6B H 0.1940 0.5384 -0.0424 0.215 Uiso 1 1 calc R
H6C H 0.1783 0.4757 -0.0664 0.215 Uiso 1 1 calc R
C26 C 0.1979(4) 0.4763(8) 0.0516(10) 0.108(6) Uani 1 1 d .
C22A C 0.1985(5) 0.0114(10) 0.2826(10) 0.115(6) Uani 1 1 d .
C25A C 0.2055(4) 0.0499(8) 0.1294(10) 0.101(5) Uani 1 1 d .
H57 H 0.2086 0.0626 0.0768 0.121 Uiso 1 1 calc R
C21A C 0.1772(4) -0.0084(6) 0.2199(8) 0.078(4) Uani 1 1 d .
C26A C 0.1809(4) 0.0119(6) 0.1397(9) 0.079(4) Uani 1 1 d .
C14A C 0.1319(4) 0.2520(6) 0.4283(9) 0.084(4) Uani 1 1 d .
H36 H 0.1491 0.2563 0.4660 0.101 Uiso 1 1 calc R
C22 C 0.1818(4) 0.4836(6) 0.1888(9) 0.080(4) Uani 1 1 d .
C14 C 0.1277(4) 0.2505(6) -0.1235(9) 0.091(4) Uani 1 1 d .
H26 H 0.1446 0.2464 -0.1557 0.109 Uiso 1 1 calc R
C27 C 0.1607(4) 0.5098(8) 0.2488(9) 0.121(7) Uani 1 1 d .
H30A H 0.1659 0.5519 0.2584 0.182 Uiso 1 1 calc R
H30B H 0.1635 0.4876 0.2991 0.182 Uiso 1 1 calc R
H30C H 0.1392 0.5066 0.2275 0.182 Uiso 1 1 calc R
C15 C 0.1243(5) 0.2087(7) -0.0619(11) 0.108(6) Uani 1 1 d .
C30 C 0.1324(3) 0.3911(6) 0.0133(9) 0.086(5) Uani 1 1 d .
C18A C 0.1183(4) 0.1589(5) 0.5052(8) 0.084(4) Uani 1 1 d .
H31A H 0.1002 0.1557 0.5365 0.127 Uiso 1 1 calc R
H31B H 0.1360 0.1726 0.5397 0.127 Uiso 1 1 calc R
H31C H 0.1229 0.1197 0.4831 0.127 Uiso 1 1 calc R
C29A C 0.1593(4) -0.0082(7) 0.0703(8) 0.098(5) Uani 1 1 d .
H58A H 0.1683 0.0014 0.0202 0.147 Uiso 1 1 calc R
H58B H 0.1395 0.0123 0.0723 0.147 Uiso 1 1 calc R
H58C H 0.1561 -0.0515 0.0737 0.147 Uiso 1 1 calc R
C23 C 0.2051(5) 0.4384(8) 0.2110(14) 0.120(7) Uani 1 1 d .
H2 H 0.2068 0.4238 0.2641 0.144 Uiso 1 1 calc R
C13 C 0.1070(3) 0.2981(5) -0.1390(7) 0.063(3) Uani 1 1 d .
C18 C 0.1133(4) 0.3426(6) -0.2072(8) 0.090(4) Uani 1 1 d .
H28A H 0.0950 0.3455 -0.2445 0.136 Uiso 1 1 calc R
H28B H 0.1307 0.3283 -0.2356 0.136 Uiso 1 1 calc R
H28C H 0.1182 0.3821 -0.1845 0.136 Uiso 1 1 calc R
C15A C 0.1273(4) 0.2947(6) 0.3642(10) 0.090(5) Uani 1 1 d .
C19 C 0.1467(4) 0.1577(7) -0.0464(11) 0.133(7) Uani 1 1 d .
H29A H 0.1599 0.1542 -0.0910 0.200 Uiso 1 1 calc R
H29B H 0.1352 0.1204 -0.0409 0.200 Uiso 1 1 calc R
H29C H 0.1595 0.1653 0.0029 0.200 Uiso 1 1 calc R
C16A C 0.1013(4) 0.2879(6) 0.3100(8) 0.096(5) Uani 1 1 d .
H34 H 0.0982 0.3156 0.2674 0.116 Uiso 1 1 calc R
C24 C 0.2245(5) 0.4163(10) 0.1576(16) 0.134(8) Uani 1 1 d .
C30A C 0.1334(3) 0.1030(7) 0.2903(9) 0.081(4) Uiso 1 1 d .
C61 C 0.2410(8) 0.8239(19) 1.003(3) 0.34(3) Uani 1 1 d .
H61A H 0.2590 0.8079 0.9778 0.404 Uiso 1 1 calc R
H61B H 0.2363 0.7980 1.0488 0.404 Uiso 1 1 calc R
C10 C 0.1548(4) 0.6046(6) 0.0959(8) 0.086(4) Uani 1 1 d .
H70 H 0.1709 0.6261 0.1241 0.103 Uiso 1 1 calc R
C24A C 0.2261(5) 0.0709(10) 0.1906(18) 0.144(9) Uani 1 1 d .
C25 C 0.2206(5) 0.4326(9) 0.0778(15) 0.148(8) Uani 1 1 d .
H68 H 0.2331 0.4147 0.0404 0.178 Uiso 1 1 calc R
C28 C 0.2486(5) 0.3682(11) 0.1876(16) 0.204(12) Uani 1 1 d .
H67A H 0.2544 0.3442 0.1424 0.306 Uiso 1 1 calc R
H67B H 0.2397 0.3423 0.2267 0.306 Uiso 1 1 calc R
H67C H 0.2669 0.3880 0.2126 0.306 Uiso 1 1 calc R
C20 C 0.0487(4) 0.2701(7) 0.0220(9) 0.110(6) Uani 1 1 d .
H69A H 0.0457 0.2334 0.0523 0.165 Uiso 1 1 calc R
H69B H 0.0302 0.2781 -0.0133 0.165 Uiso 1 1 calc R
H69C H 0.0523 0.3036 0.0590 0.165 Uiso 1 1 calc R
C19A C 0.1502(5) 0.3455(8) 0.3525(14) 0.165(9) Uani 1 1 d .
H62A H 0.1692 0.3382 0.3860 0.248 Uiso 1 1 calc R
H62B H 0.1412 0.3835 0.3677 0.248 Uiso 1 1 calc R
H62C H 0.1549 0.3471 0.2965 0.248 Uiso 1 1 calc R
C27A C 0.1936(5) -0.0103(11) 0.3649(10) 0.149(8) Uani 1 1 d .
H64A H 0.2106 0.0032 0.4019 0.223 Uiso 1 1 calc R
H64B H 0.1928 -0.0540 0.3650 0.223 Uiso 1 1 calc R
H64C H 0.1741 0.0057 0.3817 0.223 Uiso 1 1 calc R
C28A C 0.2530(5) 0.1155(13) 0.1757(18) 0.231(16) Uani 1 1 d .
H66A H 0.2718 0.0928 0.1679 0.346 Uiso 1 1 calc R
H66B H 0.2566 0.1420 0.2218 0.346 Uiso 1 1 calc R
H66C H 0.2474 0.1393 0.1280 0.346 Uiso 1 1 calc R
C20A C 0.0508(4) 0.2356(8) 0.2576(9) 0.128(7) Uani 1 1 d .
H63A H 0.0503 0.1959 0.2330 0.192 Uiso 1 1 calc R
H63B H 0.0516 0.2662 0.2162 0.192 Uiso 1 1 calc R
H63C H 0.0322 0.2413 0.2862 0.192 Uiso 1 1 calc R
C23A C 0.2230(5) 0.0487(10) 0.2687(14) 0.132(8) Uani 1 1 d .
H71 H 0.2376 0.0592 0.3110 0.158 Uiso 1 1 calc R
N1A N 0.0730(2) -0.0187(4) 0.3225(5) 0.054(2) Uani 1 1 d .
N5A N 0.1076(3) -0.0808(4) 0.2689(5) 0.069(3) Uani 1 1 d .
N2A N 0.0652(2) 0.1483(4) 0.3861(5) 0.057(2) Uani 1 1 d .
N4A N 0.1518(3) -0.0472(5) 0.2336(6) 0.074(3) Uani 1 1 d .
N3A N 0.0458(3) 0.0595(4) 0.3734(5) 0.062(3) Uani 1 1 d .
N1 N 0.0745(2) 0.5212(4) -0.0385(5) 0.054(2) Uani 1 1 d .
N3 N 0.0444(2) 0.4460(4) -0.0971(5) 0.061(3) Uani 1 1 d .
N2 N 0.0617(2) 0.3547(4) -0.1037(5) 0.059(2) Uani 1 1 d .
N4 N 0.1541(3) 0.5421(4) 0.0787(5) 0.067(3) Uani 1 1 d .
N5 N 0.1109(3) 0.5794(4) 0.0269(5) 0.065(3) Uani 1 1 d .
O1A O 0.1505(3) 0.1422(5) 0.2725(7) 0.118(4) Uani 1 1 d .
O1 O 0.1489(3) 0.3529(5) 0.0358(8) 0.147(6) Uani 1 1 d .
P1 P 0.06640(10) 0.04379(19) 0.0815(2) 0.0815(11) Uani 1 1 d .
P2 P 0.06605(10) 0.45715(19) 0.1976(2) 0.0817(10) Uani 1 1 d .
P3 P 0.19849(19) 0.7454(3) 0.1815(6) 0.166(3) Uani 1 1 d .
P4 P 0.04581(13) 0.75075(18) 0.1338(3) 0.0928(13) Uani 1 1 d .
F3 F 0.0480(2) 0.0502(4) 0.1620(4) 0.112(3) Uani 1 1 d .
F2 F 0.0825(2) -0.0151(4) 0.1179(5) 0.118(3) Uani 1 1 d .
F1 F 0.0945(2) 0.0834(4) 0.1217(5) 0.122(3) Uani 1 1 d .
F5 F 0.0371(2) 0.4955(4) 0.2246(5) 0.115(3) Uani 1 1 d .
F6 F 0.0943(2) 0.4179(5) 0.1706(5) 0.132(4) Uani 1 1 d .
F7 F 0.0493(2) 0.4521(5) 0.1077(5) 0.134(4) Uani 1 1 d .
F10 F 0.0380(2) 0.0056(4) 0.0404(5) 0.098(2) Uani 1 1 d .
F8 F 0.0838(2) 0.0379(5) 0.0009(5) 0.118(3) Uani 1 1 d .
F9 F 0.0490(2) 0.1033(4) 0.0465(5) 0.113(3) Uani 1 1 d .
F12 F 0.0827(2) 0.4616(6) 0.2845(5) 0.152(5) Uani 1 1 d .
F13 F 0.0831(3) 0.5148(5) 0.1690(6) 0.136(4) Uani 1 1 d .
F11 F 0.0475(3) 0.3987(5) 0.2202(8) 0.162(4) Uani 1 1 d .
F17 F 0.1622(2) 0.7483(4) 0.1623(7) 0.130(3) Uani 1 1 d .
F15 F 0.1950(4) 0.6827(5) 0.2216(11) 0.234(9) Uani 1 1 d .
F16 F 0.1966(4) 0.7759(7) 0.2672(9) 0.206(6) Uani 1 1 d .
F18 F 0.0420(2) 0.6801(3) 0.1447(5) 0.116(3) Uani 1 1 d .
F19 F 0.0480(2) 0.8226(3) 0.1252(5) 0.117(3) Uani 1 1 d .
F23 F 0.0782(3) 0.7407(5) 0.1028(10) 0.176(6) Uani 1 1 d .
F20 F 0.2033(3) 0.8079(5) 0.1457(10) 0.186(6) Uani 1 1 d .
F24 F 0.0314(3) 0.7445(4) 0.0468(6) 0.163(5) Uani 1 1 d .
F21 F 0.2015(4) 0.7159(7) 0.0949(11) 0.237(8) Uani 1 1 d .
F22 F 0.0611(5) 0.7545(5) 0.2187(7) 0.218(8) Uani 1 1 d .
F25 F 0.0139(3) 0.7617(5) 0.1665(10) 0.196(6) Uani 1 1 d .
F26 F 0.2362(4) 0.7438(9) 0.1936(18) 0.345(15) Uani 1 1 d .
Cl2 Cl 0.2076(4) 0.8340(7) 0.9324(9) 0.374(8) Uani 1 1 d .
Cl1 Cl 0.2462(4) 0.9026(8) 1.0333(13) 0.483(13) Uani 1 1 d .

loop_
_atom_site_aniso_label
_atom_site_aniso_U_11
_atom_site_aniso_U_22
_atom_site_aniso_U_33
_atom_site_aniso_U_23
_atom_site_aniso_U_13
_atom_site_aniso_U_12
Pt1 0.0861(4) 0.0444(2) 0.0396(2) -0.00486(19) -0.0073(2) 0.0066(2)
Pt2 0.0904(4) 0.0453(3) 0.0407(2) -0.00616(19) 0.0020(2) -0.0025(2)
C40A 0.072(8) 0.076(8) 0.050(7) 0.002(6) -0.005(6) -0.003(7)
C8A 0.115(12) 0.052(8) 0.034(6) 0.007(5) -0.011(7) -0.015(8)
C9A 0.099(11) 0.063(8) 0.042(6) 0.004(5) 0.013(7) 0.026(7)
C2A 0.090(11) 0.059(8) 0.063(8) -0.009(6) -0.001(7) 0.010(7)
C1A 0.074(9) 0.047(6) 0.049(6) 0.001(5) -0.005(6) -0.009(6)
C12A 0.087(9) 0.041(6) 0.049(7) -0.001(5) 0.004(6) 0.002(6)
C11A 0.164(16) 0.056(8) 0.041(7) 0.005(6) 0.004(8) -0.002(10)
C6A 0.131(14) 0.068(9) 0.048(7) 0.000(6) -0.007(8) -0.023(9)
C10A 0.130(14) 0.064(9) 0.054(8) -0.009(6) 0.001(8) 0.028(9)
C4A 0.110(11) 0.045(6) 0.035(6) -0.001(5) -0.014(6) -0.010(7)
C3A 0.084(10) 0.067(9) 0.079(9) -0.005(7) 0.021(7) -0.012(7)
C7A 0.109(12) 0.053(8) 0.059(8) -0.009(6) 0.000(8) -0.007(8)
C8 0.089(10) 0.050(7) 0.044(6) 0.002(5) -0.001(6) 0.008(6)
C1 0.084(9) 0.049(6) 0.028(5) -0.001(4) -0.001(5) 0.000(6)
C7 0.131(13) 0.045(7) 0.073(9) -0.021(6) -0.002(9) 0.018(8)
C2 0.090(11) 0.067(9) 0.068(8) -0.001(7) -0.001(7) -0.017(8)
C5 0.096(10) 0.057(7) 0.039(6) 0.008(5) 0.009(6) 0.001(7)
C3 0.080(10) 0.073(9) 0.054(7) 0.006(6) -0.004(6) -0.008(7)
C6 0.092(12) 0.098(12) 0.083(10) 0.000(8) -0.006(9) 0.039(9)
C4 0.076(9) 0.066(8) 0.046(7) 0.007(6) 0.008(6) 0.013(7)
C9 0.069(8) 0.063(7) 0.037(6) 0.007(5) -0.010(6) 0.011(6)
C13A 0.099(10) 0.040(6) 0.053(7) -0.004(5) 0.004(7) -0.008(6)
C16 0.154(17) 0.048(8) 0.077(10) 0.002(7) -0.021(10) -0.001(9)
C17A 0.107(12) 0.074(9) 0.062(8) 0.012(7) -0.002(8) -0.003(8)
C12 0.086(10) 0.054(7) 0.048(7) -0.004(5) -0.006(6) -0.009(6)
C11 0.125(13) 0.047(7) 0.069(8) 0.003(6) 0.003(8) -0.006(8)
C17 0.111(11) 0.051(8) 0.060(8) 0.005(6) -0.005(8) -0.014(7)
C21 0.105(12) 0.061(8) 0.071(9) 0.001(7) -0.021(8) -0.014(8)
C29 0.144(17) 0.22(2) 0.062(10) 0.018(12) 0.005(10) 0.044(16)
C26 0.128(15) 0.104(12) 0.085(12) -0.004(9) -0.035(10) 0.020(11)
C22A 0.102(15) 0.156(17) 0.085(12) -0.042(12) -0.010(10) 0.037(13)
C25A 0.089(12) 0.127(14) 0.091(11) -0.044(10) 0.034(9) 0.001(11)
C21A 0.093(11) 0.079(9) 0.061(8) -0.032(7) 0.004(8) 0.028(8)
C26A 0.078(11) 0.078(9) 0.083(10) -0.029(8) 0.016(8) 0.005(8)
C14A 0.109(11) 0.058(8) 0.085(10) -0.014(7) 0.000(8) -0.007(8)
C22 0.116(12) 0.042(7) 0.080(10) 0.013(7) -0.013(9) -0.037(8)
C14 0.143(14) 0.051(8) 0.079(10) -0.012(7) 0.012(9) 0.005(9)
C27 0.165(18) 0.135(15) 0.058(9) 0.022(10) -0.028(10) -0.046(13)
C15 0.171(19) 0.063(10) 0.085(12) -0.013(9) -0.029(12) 0.018(11)
C30 0.095(11) 0.055(8) 0.100(11) -0.028(7) -0.043(8) 0.013(7)
C18A 0.122(12) 0.047(7) 0.083(9) 0.007(6) -0.005(8) 0.004(7)
C29A 0.107(13) 0.119(13) 0.067(9) 0.007(9) 0.001(8) -0.003(10)
C23 0.139(18) 0.070(11) 0.147(19) 0.026(11) -0.015(14) -0.004(11)
C13 0.099(10) 0.039(6) 0.052(7) 0.002(5) 0.003(7) -0.006(6)
C18 0.130(13) 0.074(9) 0.069(9) -0.007(7) 0.017(8) -0.005(9)
C15A 0.129(14) 0.047(8) 0.097(11) -0.008(7) 0.035(10) -0.021(8)
C19 0.175(19) 0.089(12) 0.129(15) 0.000(10) -0.029(13) 0.048(12)
C16A 0.156(16) 0.068(9) 0.065(9) 0.019(7) 0.007(10) -0.011(10)
C24 0.111(17) 0.131(17) 0.15(2) 0.022(15) -0.050(14) 0.026(13)
C61 0.18(3) 0.29(5) 0.52(8) -0.13(5) -0.10(4) 0.03(3)
C10 0.135(14) 0.050(8) 0.073(9) -0.006(6) -0.003(9) -0.016(8)
C24A 0.096(15) 0.144(18) 0.20(2) -0.092(18) 0.065(17) -0.017(13)
C25 0.133(18) 0.117(15) 0.19(2) 0.008(15) -0.040(16) 0.050(13)
C28 0.137(19) 0.19(2) 0.28(3) 0.07(2) -0.043(19) 0.072(18)
C20 0.169(17) 0.091(11) 0.071(10) 0.032(8) 0.012(10) -0.003(11)
C19A 0.20(2) 0.106(14) 0.20(2) -0.021(14) 0.063(18) -0.075(15)
C27A 0.137(17) 0.24(2) 0.067(11) 0.001(13) -0.019(11) -0.026(16)
C28A 0.14(2) 0.23(3) 0.34(4) -0.14(3) 0.07(2) -0.09(2)
C20A 0.179(18) 0.119(14) 0.079(11) 0.030(10) -0.035(11) 0.017(13)
C23A 0.081(13) 0.19(2) 0.128(17) -0.080(16) 0.009(12) -0.025(14)
N1A 0.081(7) 0.039(5) 0.041(5) 0.000(4) 0.006(5) -0.001(5)
N5A 0.121(10) 0.047(6) 0.038(5) 0.008(4) 0.007(6) 0.009(6)
N2A 0.083(8) 0.046(5) 0.041(5) -0.004(4) 0.000(5) 0.007(5)
N4A 0.097(9) 0.066(7) 0.057(6) -0.007(5) -0.002(6) 0.000(7)
N3A 0.084(7) 0.049(6) 0.050(5) -0.009(4) -0.007(5) -0.006(5)
N1 0.072(7) 0.051(5) 0.039(5) -0.007(4) 0.002(5) 0.010(5)
N3 0.081(7) 0.057(6) 0.044(5) 0.001(4) -0.004(5) 0.001(5)
N2 0.084(7) 0.048(5) 0.044(5) -0.002(4) 0.000(5) -0.005(5)
N4 0.092(8) 0.059(6) 0.047(5) 0.001(5) -0.008(5) 0.010(6)
N5 0.101(9) 0.045(6) 0.047(5) -0.002(4) -0.007(5) -0.005(5)
O1A 0.133(10) 0.097(8) 0.128(9) -0.029(7) 0.043(7) -0.011(7)
O1 0.181(13) 0.073(7) 0.171(12) -0.034(7) -0.080(10) 0.038(8)
P1 0.092(3) 0.098(3) 0.0526(19) 0.0131(19) -0.0087(18) -0.008(2)
P2 0.090(3) 0.097(3) 0.059(2) 0.011(2) 0.0098(18) 0.015(2)
P3 0.165(7) 0.094(4) 0.232(9) -0.031(5) -0.021(6) -0.013(4)
P4 0.143(4) 0.064(2) 0.071(3) -0.0034(18) 0.006(3) -0.003(2)
F3 0.132(8) 0.150(8) 0.052(4) 0.001(5) 0.001(4) -0.007(6)
F2 0.139(8) 0.119(7) 0.091(6) 0.028(5) -0.021(5) 0.025(6)
F1 0.153(9) 0.139(8) 0.069(5) 0.014(5) -0.019(5) -0.046(7)
F5 0.133(8) 0.147(8) 0.063(5) -0.014(5) 0.001(5) 0.053(6)
F6 0.137(8) 0.169(9) 0.094(6) 0.044(6) 0.033(6) 0.066(7)
F7 0.105(7) 0.238(12) 0.059(5) -0.005(6) 0.009(5) 0.007(7)
F10 0.116(7) 0.101(6) 0.074(5) -0.004(4) -0.006(4) -0.021(5)
F8 0.101(7) 0.192(10) 0.059(5) 0.003(5) -0.003(4) -0.008(6)
F9 0.127(7) 0.098(6) 0.111(7) 0.033(5) -0.006(5) 0.009(5)
F12 0.110(7) 0.290(15) 0.055(5) 0.001(7) 0.000(5) 0.046(8)
F13 0.179(10) 0.113(7) 0.122(8) 0.032(6) 0.049(7) -0.013(7)
F11 0.179(11) 0.116(8) 0.196(12) 0.034(8) 0.042(9) -0.015(8)
F17 0.089(7) 0.117(7) 0.177(10) -0.002(7) -0.032(6) -0.006(6)
F15 0.280(18) 0.090(8) 0.305(19) 0.046(10) -0.159(15) -0.040(9)
F16 0.237(16) 0.194(14) 0.181(13) -0.045(11) -0.027(11) -0.062(12)
F18 0.177(9) 0.063(5) 0.108(7) 0.009(4) 0.015(6) -0.015(5)
F19 0.190(10) 0.058(5) 0.102(6) -0.002(4) 0.002(6) 0.001(5)
F23 0.114(8) 0.115(8) 0.310(18) -0.014(9) 0.085(10) -0.012(7)
F20 0.197(13) 0.087(8) 0.285(17) -0.024(9) 0.089(12) -0.014(8)
F24 0.304(15) 0.090(6) 0.084(7) -0.006(5) -0.048(8) 0.032(8)
F21 0.239(16) 0.177(13) 0.31(2) -0.145(15) 0.097(14) -0.079(12)
F22 0.42(2) 0.096(8) 0.123(9) -0.030(7) -0.085(12) 0.055(11)
F25 0.184(12) 0.128(9) 0.293(18) -0.030(10) 0.138(13) 0.004(9)
F26 0.140(13) 0.199(17) 0.69(5) -0.11(2) -0.01(2) 0.011(12)
Cl2 0.325(16) 0.43(2) 0.360(18) 0.084(15) 0.004(13) -0.072(15)
Cl1 0.55(3) 0.327(18) 0.55(3) 0.073(19) -0.13(2) -0.135(19)

loop_
_atom_type_symbol
_atom_type_description
_atom_type_scat_dispersion_real
_atom_type_scat_dispersion_imag
_atom_type_scat_source
C C 0.0033 0.0016 'International Tables Vol C Tables 4.2.6.8 and 6.1.1.4'
H H 0.0000 0.0000 'International Tables Vol C Tables 4.2.6.8 and 6.1.1.4'
N N 0.0061 0.0033 'International Tables Vol C Tables 4.2.6.8 and 6.1.1.4'
O O 0.0106 0.0060 'International Tables Vol C Tables 4.2.6.8 and 6.1.1.4'
F F 0.0171 0.0103 'International Tables Vol C Tables 4.2.6.8 and 6.1.1.4'
P P 0.1023 0.0942 'International Tables Vol C Tables 4.2.6.8 and 6.1.1.4'
Cl Cl 0.1484 0.1585 'International Tables Vol C Tables 4.2.6.8 and 6.1.1.4'
Pt Pt -1.7033 8.3905 'International Tables Vol C Tables 4.2.6.8 and 6.1.1.4'

loop_
_geom_angle_atom_site_label_1
_geom_angle_atom_site_label_2
_geom_angle_atom_site_label_3
_geom_angle
C30 Pt1 N1 177.2(6)
C30 Pt1 C1 101.0(5)
N1 Pt1 C1 78.4(4)
C30 Pt1 C9 101.5(5)
N1 Pt1 C9 79.1(4)
C1 Pt1 C9 157.5(5)
C30A Pt2 N1A 177.2(5)
C30A Pt2 C1A 101.9(6)
N1A Pt2 C1A 78.8(4)
C30A Pt2 C9A 101.0(6)
N1A Pt2 C9A 78.3(5)
C1A Pt2 C9A 157.1(5)
C6A C40A C4A 115.6(13)
C6A C40A H51 122.2
C4A C40A H51 122.2
N1A C8A C7A 120.9(14)
N1A C8A N5A 108.9(11)
C7A C8A N5A 130.2(13)
N4A C9A N5A 105.3(11)
N4A C9A Pt2 142.3(11)
N5A C9A Pt2 112.3(10)
C3A C2A N2A 108.4(11)
C3A C2A H42 125.8
N2A C2A H42 125.8
N2A C1A N3A 102.9(10)
N2A C1A Pt2 142.6(9)
N3A C1A Pt2 114.3(8)
C13A C12A C17A 123.3(11)
C13A C12A N2A 119.0(10)
C17A C12A N2A 117.7(11)
C10A C11A N5A 104.7(13)
C10A C11A H47 127.7
N5A C11A H47 127.7
C7A C6A C40A 122.2(13)
C7A C6A H50 118.9
C40A C6A H50 118.9
C11A C10A N4A 109.9(13)
C11A C10A H48 125.0
N4A C10A H48 125.0
N1A C4A C40A 122.5(11)
N1A C4A N3A 111.0(11)
C40A C4A N3A 126.4(13)
C2A C3A N3A 105.3(12)
C2A C3A H41 127.3
N3A C3A H41 127.3
C6A C7A C8A 118.8(13)
C6A C7A H49 120.6
C8A C7A H49 120.6
N1 C8 N5 111.4(10)
N1 C8 C7 119.9(12)
N5 C8 C7 128.8(11)
N2 C1 N3 104.2(10)
N2 C1 Pt1 141.7(9)
N3 C1 Pt1 114.1(7)
C6 C7 C8 117.1(12)
C6 C7 H12 121.5
C8 C7 H12 121.5
C3 C2 N2 107.7(11)
C3 C2 H20 126.1
N2 C2 H20 126.1
C4 C5 C6 115.0(13)
C4 C5 H14 122.5
C6 C5 H14 122.5
C2 C3 N3 106.5(12)
C2 C3 H19 126.8
N3 C3 H19 126.8
C7 C6 C5 122.9(13)
C7 C6 H13 118.6
C5 C6 H13 118.6
N1 C4 C5 124.0(12)
N1 C4 N3 111.2(10)
C5 C4 N3 124.8(12)
N4 C9 N5 105.4(10)
N4 C9 Pt1 143.7(9)
N5 C9 Pt1 110.8(8)
C14A C13A C12A 118.6(11)
C14A C13A C18A 118.6(12)
C12A C13A C18A 122.8(11)
C15 C16 C17 126.7(15)
C15 C16 H24 116.7
C17 C16 H24 116.7
C16A C17A C12A 116.3(13)
C16A C17A C20A 121.2(13)
C12A C17A C20A 122.5(13)
C13 C12 C17 124.2(12)
C13 C12 N2 118.6(10)
C17 C12 N2 116.9(12)
C10 C11 N5 108.4(12)
C10 C11 H9 125.8
N5 C11 H9 125.8
C16 C17 C12 112.6(14)
C16 C17 C20 125.5(13)
C12 C17 C20 121.9(13)
C26 C21 C22 122.0(15)
C26 C21 N4 120.2(13)
C22 C21 N4 117.7(14)
C26 C29 H6A 109.5
C26 C29 H6B 109.5
H6A C29 H6B 109.5
C26 C29 H6C 109.5
H6A C29 H6C 109.5
H6B C29 H6C 109.5
C21 C26 C25 119.4(18)
C21 C26 C29 123.1(15)
C25 C26 C29 117.6(19)
C23A C22A C21A 122.0(19)
C23A C22A C27A 121.0(18)
C21A C22A C27A 117(2)
C26A C25A C24A 125.0(19)
C26A C25A H57 117.5
C24A C25A H57 117.5
C22A C21A N4A 122.4(15)
C22A C21A C26A 118.9(17)
N4A C21A C26A 118.7(12)
C25A C26A C21A 116.7(14)
C25A C26A C29A 122.0(15)
C21A C26A C29A 121.3(14)
C13A C14A C15A 121.1(14)
C13A C14A H36 119.5
C15A C14A H36 119.5
C21 C22 C23 115.6(16)
C21 C22 C27 122.0(14)
C23 C22 C27 122.4(15)
C13 C14 C15 122.6(16)
C13 C14 H26 118.7
C15 C14 H26 118.7
C22 C27 H30A 109.5
C22 C27 H30B 109.5
H30A C27 H30B 109.5
C22 C27 H30C 109.5
H30A C27 H30C 109.5
H30B C27 H30C 109.5
C16 C15 C14 115.9(16)
C16 C15 C19 122.1(18)
C14 C15 C19 122(2)
O1 C30 Pt1 175.0(15)
C13A C18A H31A 109.5
C13A C18A H31B 109.5
H31A C18A H31B 109.5
C13A C18A H31C 109.5
H31A C18A H31C 109.5
H31B C18A H31C 109.5
C26A C29A H58A 109.5
C26A C29A H58B 109.5
H58A C29A H58B 109.5
C26A C29A H58C 109.5
H58A C29A H58C 109.5
H58B C29A H58C 109.5
C24 C23 C22 122(2)
C24 C23 H2 118.9
C22 C23 H2 118.9
C12 C13 C14 117.8(12)
C12 C13 C18 123.9(12)
C14 C13 C18 118.3(13)
C13 C18 H28A 109.5
C13 C18 H28B 109.5
H28A C18 H28B 109.5
C13 C18 H28C 109.5
H28A C18 H28C 109.5
H28B C18 H28C 109.5
C16A C15A C14A 118.3(13)
C16A C15A C19A 119.7(16)
C14A C15A C19A 122.0(17)
C15 C19 H29A 109.5
C15 C19 H29B 109.5
H29A C19 H29B 109.5
C15 C19 H29C 109.5
H29A C19 H29C 109.5
H29B C19 H29C 109.5
C15A C16A C17A 122.3(13)
C15A C16A H34 118.9
C17A C16A H34 118.9
C23 C24 C25 120(2)
C23 C24 C28 118(2)
C25 C24 C28 122(2)
O1A C30A Pt2 174.2(14)
Cl2 C61 Cl1 98(2)
Cl2 C61 H61A 112.2
Cl1 C61 H61A 112.2
Cl2 C61 H61B 112.2
Cl1 C61 H61B 112.2
H61A C61 H61B 109.8
C11 C10 N4 105.7(12)
C11 C10 H70 127.2
N4 C10 H70 127.2
C25A C24A C23A 117.8(19)
C25A C24A C28A 123(3)
C23A C24A C28A 119(2)
C24 C25 C26 121(2)
C24 C25 H68 119.7
C26 C25 H68 119.7
C24 C28 H67A 109.5
C24 C28 H67B 109.5
H67A C28 H67B 109.5
C24 C28 H67C 109.5
H67A C28 H67C 109.5
H67B C28 H67C 109.5
C17 C20 H69A 109.5
C17 C20 H69B 109.5
H69A C20 H69B 109.5
C17 C20 H69C 109.5
H69A C20 H69C 109.5
H69B C20 H69C 109.5
C15A C19A H62A 109.5
C15A C19A H62B 109.5
H62A C19A H62B 109.5
C15A C19A H62C 109.5
H62A C19A H62C 109.5
H62B C19A H62C 109.5
C22A C27A H64A 109.5
C22A C27A H64B 109.5
H64A C27A H64B 109.5
C22A C27A H64C 109.5
H64A C27A H64C 109.5
H64B C27A H64C 109.5
C24A C28A H66A 109.5
C24A C28A H66B 109.5
H66A C28A H66B 109.5
C24A C28A H66C 109.5
H66A C28A H66C 109.5
H66B C28A H66C 109.5
C17A C20A H63A 109.5
C17A C20A H63B 109.5
H63A C20A H63B 109.5
C17A C20A H63C 109.5
H63A C20A H63C 109.5
H63B C20A H63C 109.5
C22A C23A C24A 119.4(18)
C22A C23A H71 120.3
C24A C23A H71 120.3
C4A N1A C8A 120.0(11)
C4A N1A Pt2 119.3(8)
C8A N1A Pt2 120.7(9)
C11A N5A C9A 110.8(12)
C11A N5A C8A 129.4(13)
C9A N5A C8A 119.8(10)
C1A N2A C2A 110.7(10)
C1A N2A C12A 122.3(10)
C2A N2A C12A 126.9(9)
C9A N4A C10A 109.2(13)
C9A N4A C21A 124.0(11)
C10A N4A C21A 126.8(13)
C1A N3A C3A 112.6(9)
C1A N3A C4A 116.5(11)
C3A N3A C4A 130.8(11)
C4 N1 C8 121.1(10)
C4 N1 Pt1 119.8(8)
C8 N1 Pt1 119.0(8)
C1 N3 C3 111.5(10)
C1 N3 C4 116.5(10)
C3 N3 C4 132.0(11)
C1 N2 C2 110.1(10)
C1 N2 C12 122.4(10)
C2 N2 C12 127.4(10)
C9 N4 C10 112.0(11)
C9 N4 C21 124.5(10)
C10 N4 C21 123.4(11)
C8 N5 C11 131.8(11)
C8 N5 C9 119.8(9)
C11 N5 C9 108.5(11)
F2 P1 F8 92.1(6)
F2 P1 F10 91.5(5)
F8 P1 F10 89.3(5)
F2 P1 F1 89.8(5)
F8 P1 F1 90.5(5)
F10 P1 F1 178.7(6)
F2 P1 F9 177.9(6)
F8 P1 F9 89.8(5)
F10 P1 F9 87.6(5)
F1 P1 F9 91.1(5)
F2 P1 F3 89.0(5)
F8 P1 F3 178.6(5)
F10 P1 F3 89.8(5)
F1 P1 F3 90.4(5)
F9 P1 F3 89.1(5)
F13 P2 F12 92.0(7)
F13 P2 F11 175.9(7)
F12 P2 F11 92.1(7)
F13 P2 F6 88.6(6)
F12 P2 F6 89.3(5)
F11 P2 F6 91.7(6)
F13 P2 F5 92.5(6)
F12 P2 F5 91.1(5)
F11 P2 F5 87.2(6)
F6 P2 F5 178.8(7)
F13 P2 F7 87.9(6)
F12 P2 F7 179.3(6)
F11 P2 F7 88.0(7)
F6 P2 F7 90.0(5)
F5 P2 F7 89.6(5)
F20 P3 F15 177.0(10)
F20 P3 F17 92.6(8)
F15 P3 F17 89.8(8)
F20 P3 F16 89.0(8)
F15 P3 F16 89.0(11)
F17 P3 F16 92.9(8)
F20 P3 F21 89.8(10)
F15 P3 F21 92.1(9)
F17 P3 F21 88.7(8)
F16 P3 F21 178.1(10)
F20 P3 F26 84.5(11)
F15 P3 F26 93.2(11)
F17 P3 F26 175.2(14)
F16 P3 F26 90.9(11)
F21 P3 F26 87.5(12)
F22 P4 F25 90.0(9)
F22 P4 F24 177.2(8)
F25 P4 F24 92.2(9)
F22 P4 F23 88.6(10)
F25 P4 F23 178.4(9)
F24 P4 F23 89.2(8)
F22 P4 F18 89.3(6)
F25 P4 F18 90.8(6)
F24 P4 F18 88.9(5)
F23 P4 F18 89.9(6)
F22 P4 F19 90.2(6)
F25 P4 F19 86.2(6)
F24 P4 F19 91.6(5)
F23 P4 F19 93.0(6)
F18 P4 F19 177.0(7)

loop_
_geom_bond_atom_site_label_1
_geom_bond_atom_site_label_2
_geom_bond_distance
Pt1 C30 1.859(14)
Pt1 N1 1.973(9)
Pt1 C1 1.995(11)
Pt1 C9 2.014(12)
Pt2 C30A 1.798(16)
Pt2 N1A 1.978(9)
Pt2 C1A 1.981(12)
Pt2 C9A 2.012(12)
C40A C6A 1.394(17)
C40A C4A 1.396(16)
C40A H51 0.9300
C8A N1A 1.352(14)
C8A C7A 1.372(17)
C8A N5A 1.395(17)
C9A N4A 1.312(16)
C9A N5A 1.381(16)
C2A C3A 1.319(16)
C2A N2A 1.392(15)
C2A H42 0.9300
C1A N2A 1.345(13)
C1A N3A 1.367(14)
C12A C13A 1.370(16)
C12A C17A 1.404(16)
C12A N2A 1.439(14)
C11A C10A 1.322(19)
C11A N5A 1.372(16)
C11A H47 0.9300
C6A C7A 1.347(18)
C6A H50 0.9300
C10A N4A 1.384(15)
C10A H48 0.9300
C4A N1A 1.324(16)
C4A N3A 1.427(13)
C3A N3A 1.379(15)
C3A H41 0.9300
C7A H49 0.9300
C8 N1 1.334(14)
C8 N5 1.364(15)
C8 C7 1.397(16)
C1 N2 1.348(13)
C1 N3 1.364(14)
C7 C6 1.359(18)
C7 H12 0.9300
C2 C3 1.325(17)
C2 N2 1.396(15)
C2 H20 0.9300
C5 C4 1.345(16)
C5 C6 1.405(18)
C5 H14 0.9300
C3 N3 1.375(14)
C3 H19 0.9300
C6 H13 0.9300
C4 N1 1.317(14)
C4 N3 1.423(14)
C9 N4 1.293(14)
C9 N5 1.391(14)
C13A C14A 1.370(16)
C13A C18A 1.531(15)
C16 C15 1.35(2)
C16 C17 1.399(19)
C16 H24 0.9300
C17A C16A 1.395(19)
C17A C20A 1.516(19)
C12 C13 1.350(16)
C12 C17 1.413(16)
C12 N2 1.445(15)
C11 C10 1.323(19)
C11 N5 1.374(15)
C11 H9 0.9300
C17 C20 1.51(2)
C21 C26 1.35(2)
C21 C22 1.414(18)
C21 N4 1.454(16)
C29 C26 1.53(2)
C29 H6A 0.9600
C29 H6B 0.9600
C29 H6C 0.9600
C26 C25 1.41(2)
C22A C23A 1.36(3)
C22A C21A 1.39(2)
C22A C27A 1.47(2)
C25A C26A 1.36(2)
C25A C24A 1.37(3)
C25A H57 0.9300
C21A N4A 1.411(17)
C21A C26A 1.416(19)
C26A C29A 1.483(18)
C14A C15A 1.415(19)
C14A H36 0.9300
C22 C23 1.43(2)
C22 C27 1.50(2)
C14 C13 1.380(17)
C14 C15 1.38(2)
C14 H26 0.9300
C27 H30A 0.9600
C27 H30B 0.9600
C27 H30C 0.9600
C15 C19 1.48(2)
C30 O1 1.136(14)
C18A H31A 0.9600
C18A H31B 0.9600
C18A H31C 0.9600
C29A H58A 0.9600
C29A H58B 0.9600
C29A H58C 0.9600
C23 C24 1.34(3)
C23 H2 0.9300
C13 C18 1.528(16)
C18 H28A 0.9600
C18 H28B 0.9600
C18 H28C 0.9600
C15A C16A 1.38(2)
C15A C19A 1.504(19)
C19 H29A 0.9600
C19 H29B 0.9600
C19 H29C 0.9600
C16A H34 0.9300
C24 C25 1.36(3)
C24 C28 1.53(2)
C30A O1A 1.177(15)
C61 Cl2 1.79(3)
C61 Cl1 1.81(4)
C61 H61A 0.9700
C61 H61B 0.9700
C10 N4 1.400(14)
C10 H70 0.9300
C24A C23A 1.39(3)
C24A C28A 1.54(3)
C25 H68 0.9300
C28 H67A 0.9600
C28 H67B 0.9600
C28 H67C 0.9600
C20 H69A 0.9600
C20 H69B 0.9600
C20 H69C 0.9600
C19A H62A 0.9600
C19A H62B 0.9600
C19A H62C 0.9600
C27A H64A 0.9600
C27A H64B 0.9600
C27A H64C 0.9600
C28A H66A 0.9600
C28A H66B 0.9600
C28A H66C 0.9600
C20A H63A 0.9600
C20A H63B 0.9600
C20A H63C 0.9600
C23A H71 0.9300
P1 F2 1.562(9)
P1 F8 1.574(9)
P1 F10 1.584(8)
P1 F1 1.585(9)
P1 F9 1.589(9)
P1 F3 1.596(9)
P2 F13 1.550(10)
P2 F12 1.555(9)
P2 F11 1.566(11)
P2 F6 1.573(9)
P2 F5 1.583(9)
P2 F7 1.600(9)
P3 F20 1.512(13)
P3 F15 1.538(13)
P3 F17 1.558(11)
P3 F16 1.570(15)
P3 F21 1.581(16)
P3 F26 1.608(17)
P4 F22 1.504(11)
P4 F25 1.518(12)
P4 F24 1.525(10)
P4 F23 1.525(11)
P4 F18 1.569(8)
P4 F19 1.587(8)
